data_4514189
loop_
_publ_author_name
'Mampuys, Pieter'
'Neumann, Helfried'
'Sergeyev, Sergey'
'Orru, Romano V. A.'
'Jiao, Haijun'
'Spannenberg, Anke'
'Maes, Bert U. W.'
'Beller, Matthias'

_publ_section_title
;
 Combining Isocyanides with Carbon Dioxide in Palladium-Catalyzed
 Heterocycle Synthesis: N3-Substituted Quinazoline-2,4(1H,3H)-diones via a
 Three-Component Reaction
;
_journal_issue 8
_journal_name_full 'ACS Catalysis'
_journal_page_first 5549
_journal_paper_doi 10.1021/acscatal.7b01503
_journal_volume 7
_journal_year 2017
_chemical_formula_sum 'C16 H22 N2 O2'
_chemical_formula_weight 274.35
_space_group_crystal_system triclinic
_space_group_IT_number 2
_space_group_name_Hall '-P 1'
_space_group_name_H-M_alt 'P -1'
_symmetry_space_group_name_Hall '-P 1'
_symmetry_space_group_name_H-M 'P -1'
_atom_sites_solution_hydrogens mixed
_audit_creation_method SHELXL-2014/7
_cell_angle_alpha 98.7084(7)
_cell_angle_beta 97.6979(7)
_cell_angle_gamma 101.9694(7)
_cell_formula_units_Z 4
_cell_length_a 10.3381(3)
_cell_length_b 12.1298(3)
_cell_length_c 12.7543(3)
_cell_measurement_reflns_used 9777
_cell_measurement_temperature 150(2)
_cell_measurement_theta_max 28.68
_cell_measurement_theta_min 2.36
_cell_volume 1523.79(7)
_computing_cell_refinement 'SAINT (Bruker, 2013)'
_computing_data_collection 'APEX2 (Bruker, 2014)'
_computing_data_reduction SAINT
_computing_structure_refinement 'SHELXL-2014/7 (Sheldrick, 2015)'
_computing_structure_solution 'SHELXS-97 (Sheldrick, 2008)'
_diffrn_ambient_temperature 150(2)
_diffrn_detector_area_resol_mean 8.3333
_diffrn_measured_fraction_theta_full 1.000
_diffrn_measured_fraction_theta_max 1.000
_diffrn_measurement_device_type 'Bruker APEX-II CCD'
_diffrn_measurement_method '\w scans'
_diffrn_radiation_type MoK\a
_diffrn_radiation_wavelength 0.71073
_diffrn_reflns_av_R_equivalents 0.0268
_diffrn_reflns_av_unetI/netI 0.0151
_diffrn_reflns_Laue_measured_fraction_full 1.000
_diffrn_reflns_Laue_measured_fraction_max 1.000
_diffrn_reflns_limit_h_max 13
_diffrn_reflns_limit_h_min -13
_diffrn_reflns_limit_k_max 15
_diffrn_reflns_limit_k_min -15
_diffrn_reflns_limit_l_max 16
_diffrn_reflns_limit_l_min -16
_diffrn_reflns_number 51580
_diffrn_reflns_point_group_measured_fraction_full 1.000
_diffrn_reflns_point_group_measured_fraction_max 1.000
_diffrn_reflns_theta_full 25.242
_diffrn_reflns_theta_max 27.000
_diffrn_reflns_theta_min 1.639
_diffrn_source 'fine-focus sealed tube'
_exptl_absorpt_coefficient_mu 0.079
_exptl_absorpt_correction_T_max 0.99
_exptl_absorpt_correction_T_min 0.95
_exptl_absorpt_correction_type multi-scan
_exptl_absorpt_process_details 'SADABS (Bruker, 2014)'
_exptl_crystal_colour colourless
_exptl_crystal_density_diffrn 1.196
_exptl_crystal_description prism
_exptl_crystal_F_000 592
_exptl_crystal_size_max 0.508
_exptl_crystal_size_mid 0.426
_exptl_crystal_size_min 0.148
_refine_diff_density_max 0.240
_refine_diff_density_min -0.239
_refine_diff_density_rms 0.040
_refine_ls_extinction_method none
_refine_ls_goodness_of_fit_ref 1.031
_refine_ls_hydrogen_treatment mixed
_refine_ls_matrix_type full
_refine_ls_number_parameters 379
_refine_ls_number_reflns 6653
_refine_ls_number_restraints 0
_refine_ls_restrained_S_all 1.031
_refine_ls_R_factor_all 0.0485
_refine_ls_R_factor_gt 0.0397
_refine_ls_shift/su_max 0.000
_refine_ls_shift/su_mean 0.000
_refine_ls_structure_factor_coef Fsqd
_refine_ls_weighting_details 'w=1/[\s^2^(Fo^2^)+(0.0491P)^2^+0.5441P] where P=(Fo^2^+2Fc^2^)/3'
_refine_ls_weighting_scheme calc
_refine_ls_wR_factor_gt 0.0988
_refine_ls_wR_factor_ref 0.1065
_reflns_Friedel_coverage 0.000
_reflns_number_gt 5594
_reflns_number_total 6653
_reflns_threshold_expression 'I > 2\s(I)'
_cod_data_source_file cs7b01503_si_002.cif
_cod_data_source_block AX1082
_cod_database_code 4514189
_shelx_shelxl_version_number 2014/7
_shelx_space_group_comment
;
The symmetry employed for this shelxl refinement is uniquely defined
by the following loop, which should always be used as a source of
symmetry information in preference to the above space-group names.
They are only intended as comments.
;

loop_
_space_group_symop_operation_xyz
'x, y, z'
'-x, -y, -z'

loop_
_atom_site_label
_atom_site_type_symbol
_atom_site_fract_x
_atom_site_fract_y
_atom_site_fract_z
_atom_site_U_iso_or_equiv
_atom_site_adp_type
_atom_site_occupancy
_atom_site_site_symmetry_order
_atom_site_calc_flag
_atom_site_refinement_flags_posn
_atom_site_refinement_flags_adp
C1 C 0.87755(11) 0.11319(9) 0.48513(9) 0.0201(2) Uani 1 1 d . .
C2 C 0.69416(11) 0.16191(9) 0.37268(9) 0.0207(2) Uani 1 1 d . .
C3 C 0.70035(11) 0.06832(10) 0.28711(9) 0.0216(2) Uani 1 1 d . .
C4 C 0.61634(13) 0.04690(11) 0.18726(10) 0.0294(3) Uani 1 1 d . .
H4 H 0.5526 0.0917 0.1745 0.035 Uiso 1 1 calc R U
C5 C 0.62661(14) -0.03958(12) 0.10744(10) 0.0353(3) Uani 1 1 d . .
H5 H 0.5704 -0.0539 0.0392 0.042 Uiso 1 1 calc R U
C6 C 0.71902(14) -0.10604(12) 0.12653(10) 0.0340(3) Uani 1 1 d . .
H6 H 0.7252 -0.1655 0.0709 0.041 Uiso 1 1 calc R U
C7 C 0.80154(13) -0.08695(11) 0.22467(10) 0.0286(3) Uani 1 1 d . .
H7 H 0.8639 -0.1330 0.2375 0.034 Uiso 1 1 calc R U
C8 C 0.79182(11) 0.00145(10) 0.30498(9) 0.0218(2) Uani 1 1 d . .
C9 C 0.81912(11) 0.30764(9) 0.53708(9) 0.0215(2) Uani 1 1 d . .
C10 C 0.70151(12) 0.31550(10) 0.59855(9) 0.0239(2) Uani 1 1 d . .
H10A H 0.6236 0.3152 0.5440 0.029 Uiso 1 1 calc R U
H10B H 0.7258 0.3923 0.6451 0.029 Uiso 1 1 calc R U
C11 C 0.64957(13) 0.22959(11) 0.66973(10) 0.0287(3) Uani 1 1 d . .
C12 C 0.95528(12) 0.34332(10) 0.61341(10) 0.0273(3) Uani 1 1 d . .
H12A H 0.9553 0.2943 0.6678 0.041 Uiso 1 1 calc R U
H12B H 0.9702 0.4235 0.6490 0.041 Uiso 1 1 calc R U
H12C H 1.0271 0.3349 0.5720 0.041 Uiso 1 1 calc R U
C13 C 0.82700(13) 0.39718(10) 0.46274(10) 0.0272(3) Uani 1 1 d . .
H13A H 0.9025 0.3948 0.4242 0.041 Uiso 1 1 calc R U
H13B H 0.8401 0.4738 0.5061 0.041 Uiso 1 1 calc R U
H13C H 0.7434 0.3798 0.4107 0.041 Uiso 1 1 calc R U
C14 C 0.75526(16) 0.21974(14) 0.76141(11) 0.0407(3) Uani 1 1 d . .
H14A H 0.7118 0.1745 0.8099 0.061 Uiso 1 1 calc R U
H14B H 0.8010 0.2965 0.8015 0.061 Uiso 1 1 calc R U
H14C H 0.8209 0.1819 0.7317 0.061 Uiso 1 1 calc R U
C15 C 0.58435(15) 0.11020(12) 0.60349(12) 0.0369(3) Uani 1 1 d . .
H15A H 0.6535 0.0755 0.5759 0.055 Uiso 1 1 calc R U
H15B H 0.5187 0.1165 0.5430 0.055 Uiso 1 1 calc R U
H15C H 0.5390 0.0621 0.6491 0.055 Uiso 1 1 calc R U
C16 C 0.53927(17) 0.27562(14) 0.71937(13) 0.0451(4) Uani 1 1 d . .
H16A H 0.5013 0.2241 0.7654 0.068 Uiso 1 1 calc R U
H16B H 0.4684 0.2797 0.6618 0.068 Uiso 1 1 calc R U
H16C H 0.5778 0.3524 0.7625 0.068 Uiso 1 1 calc R U
C17 C 0.59367(12) 0.62351(10) 0.63132(9) 0.0221(2) Uani 1 1 d . .
C18 C 0.59859(11) 0.72617(10) 0.81071(9) 0.0222(2) Uani 1 1 d . .
C19 C 0.48930(12) 0.63323(10) 0.82351(9) 0.0238(2) Uani 1 1 d . .
C20 C 0.43863(13) 0.63616(12) 0.92009(10) 0.0316(3) Uani 1 1 d . .
H20 H 0.4753 0.6986 0.9782 0.038 Uiso 1 1 calc R U
C21 C 0.33579(15) 0.54858(13) 0.93062(11) 0.0382(3) Uani 1 1 d . .
H21 H 0.3030 0.5492 0.9968 0.046 Uiso 1 1 calc R U
C22 C 0.27958(14) 0.45873(12) 0.84398(12) 0.0362(3) Uani 1 1 d . .
H22 H 0.2072 0.3993 0.8512 0.043 Uiso 1 1 calc R U
C23 C 0.32749(13) 0.45488(11) 0.74805(11) 0.0299(3) Uani 1 1 d . .
H23 H 0.2881 0.3939 0.6892 0.036 Uiso 1 1 calc R U
C24 C 0.43491(12) 0.54201(10) 0.73870(9) 0.0232(2) Uani 1 1 d . .
C25 C 0.79506(12) 0.78677(10) 0.71583(10) 0.0252(2) Uani 1 1 d . .
C26 C 0.89150(13) 0.82281(11) 0.82550(10) 0.0302(3) Uani 1 1 d . .
H26A H 0.9665 0.8841 0.8163 0.036 Uiso 1 1 calc R U
H26B H 0.8424 0.8593 0.8770 0.036 Uiso 1 1 calc R U
C27 C 0.95618(14) 0.73916(15) 0.88330(12) 0.0414(3) Uani 1 1 d . .
C28 C 0.86986(14) 0.73394(13) 0.63261(11) 0.0376(3) Uani 1 1 d . .
H28A H 0.8290 0.7394 0.5602 0.056 Uiso 1 1 calc R U
H28B H 0.8640 0.6532 0.6372 0.056 Uiso 1 1 calc R U
H28C H 0.9643 0.7755 0.6472 0.056 Uiso 1 1 calc R U
C29 C 0.75820(16) 0.89348(12) 0.68215(14) 0.0428(4) Uani 1 1 d . .
H29A H 0.6944 0.8712 0.6143 0.064 Uiso 1 1 calc R U
H29B H 0.8394 0.9465 0.6725 0.064 Uiso 1 1 calc R U
H29C H 0.7172 0.9312 0.7381 0.064 Uiso 1 1 calc R U
C30 C 1.06524(18) 0.69760(19) 0.82959(17) 0.0609(5) Uani 1 1 d . .
H30A H 1.1141 0.6588 0.8779 0.091 Uiso 1 1 calc R U
H30B H 1.1277 0.7634 0.8141 0.091 Uiso 1 1 calc R U
H30C H 1.0239 0.6440 0.7623 0.091 Uiso 1 1 calc R U
C31 C 1.0267(2) 0.8113(3) 0.99405(16) 0.0847(8) Uani 1 1 d . .
H31A H 0.9612 0.8430 1.0305 0.127 Uiso 1 1 calc R U
H31B H 1.0980 0.8740 0.9842 0.127 Uiso 1 1 calc R U
H31C H 1.0656 0.7626 1.0378 0.127 Uiso 1 1 calc R U
C32 C 0.85506(17) 0.63687(18) 0.90108(17) 0.0615(5) Uani 1 1 d . .
H32A H 0.8134 0.5875 0.8316 0.092 Uiso 1 1 calc R U
H32B H 0.7857 0.6635 0.9365 0.092 Uiso 1 1 calc R U
H32C H 0.9006 0.5934 0.9467 0.092 Uiso 1 1 calc R U
N1 N 0.87077(10) 0.02322(8) 0.40518(8) 0.0230(2) Uani 1 1 d . .
N2 N 0.79913(9) 0.19074(8) 0.46334(7) 0.0192(2) Uani 1 1 d . .
N3 N 0.48817(10) 0.54272(9) 0.64525(8) 0.0237(2) Uani 1 1 d . .
N4 N 0.66390(9) 0.70402(8) 0.72241(7) 0.0207(2) Uani 1 1 d . .
O1 O 0.95041(9) 0.12198(7) 0.57186(7) 0.02664(19) Uani 1 1 d . .
O2 O 0.60566(8) 0.21399(7) 0.36561(7) 0.02734(19) Uani 1 1 d . .
O3 O 0.62463(9) 0.62362(8) 0.54169(7) 0.0310(2) Uani 1 1 d . .
O4 O 0.63312(9) 0.81647(7) 0.87487(7) 0.0285(2) Uani 1 1 d . .
H1 H 0.9266(16) -0.0214(13) 0.4185(12) 0.034(4) Uiso 1 1 d . .
H3 H 0.4490(16) 0.4916(14) 0.5854(14) 0.040(4) Uiso 1 1 d . .

loop_
_atom_site_aniso_label
_atom_site_aniso_U_11
_atom_site_aniso_U_22
_atom_site_aniso_U_33
_atom_site_aniso_U_23
_atom_site_aniso_U_13
_atom_site_aniso_U_12
C1 0.0192(5) 0.0205(5) 0.0210(5) 0.0030(4) 0.0028(4) 0.0068(4)
C2 0.0202(5) 0.0214(5) 0.0206(5) 0.0038(4) 0.0019(4) 0.0058(4)
C3 0.0214(5) 0.0226(5) 0.0210(5) 0.0026(4) 0.0025(4) 0.0071(4)
C4 0.0310(7) 0.0329(6) 0.0246(6) 0.0015(5) -0.0018(5) 0.0150(5)
C5 0.0400(8) 0.0420(7) 0.0213(6) -0.0036(5) -0.0062(5) 0.0178(6)
C6 0.0401(7) 0.0361(7) 0.0239(6) -0.0067(5) 0.0003(5) 0.0170(6)
C7 0.0298(6) 0.0298(6) 0.0265(6) -0.0016(5) 0.0013(5) 0.0149(5)
C8 0.0212(5) 0.0230(5) 0.0209(5) 0.0026(4) 0.0024(4) 0.0062(4)
C9 0.0228(6) 0.0173(5) 0.0231(6) -0.0008(4) 0.0021(4) 0.0062(4)
C10 0.0263(6) 0.0222(5) 0.0247(6) 0.0017(4) 0.0052(5) 0.0102(5)
C11 0.0310(6) 0.0314(6) 0.0278(6) 0.0075(5) 0.0096(5) 0.0122(5)
C12 0.0249(6) 0.0225(6) 0.0301(6) -0.0023(5) -0.0013(5) 0.0045(5)
C13 0.0302(6) 0.0208(5) 0.0315(6) 0.0057(5) 0.0062(5) 0.0065(5)
C14 0.0468(9) 0.0489(8) 0.0306(7) 0.0153(6) 0.0059(6) 0.0151(7)
C15 0.0373(7) 0.0316(7) 0.0426(8) 0.0101(6) 0.0125(6) 0.0038(6)
C16 0.0497(9) 0.0516(9) 0.0485(9) 0.0183(7) 0.0282(7) 0.0251(7)
C17 0.0236(6) 0.0220(5) 0.0202(5) 0.0006(4) 0.0026(4) 0.0070(4)
C18 0.0220(6) 0.0270(6) 0.0181(5) 0.0015(4) 0.0006(4) 0.0106(5)
C19 0.0221(6) 0.0291(6) 0.0219(6) 0.0041(5) 0.0033(4) 0.0104(5)
C20 0.0319(7) 0.0406(7) 0.0239(6) 0.0034(5) 0.0070(5) 0.0121(6)
C21 0.0368(7) 0.0516(9) 0.0311(7) 0.0122(6) 0.0147(6) 0.0123(6)
C22 0.0297(7) 0.0387(7) 0.0437(8) 0.0142(6) 0.0127(6) 0.0072(6)
C23 0.0262(6) 0.0291(6) 0.0342(7) 0.0050(5) 0.0052(5) 0.0067(5)
C24 0.0222(6) 0.0259(6) 0.0237(6) 0.0049(5) 0.0033(4) 0.0105(5)
C25 0.0251(6) 0.0232(6) 0.0257(6) 0.0035(5) 0.0048(5) 0.0022(5)
C26 0.0241(6) 0.0326(6) 0.0289(6) -0.0025(5) 0.0021(5) 0.0030(5)
C27 0.0258(7) 0.0656(10) 0.0357(7) 0.0168(7) 0.0029(6) 0.0136(7)
C28 0.0300(7) 0.0464(8) 0.0314(7) -0.0007(6) 0.0121(6) -0.0011(6)
C29 0.0435(8) 0.0317(7) 0.0548(9) 0.0191(7) 0.0050(7) 0.0065(6)
C30 0.0453(10) 0.0839(13) 0.0748(13) 0.0382(11) 0.0232(9) 0.0375(10)
C31 0.0573(12) 0.143(2) 0.0457(11) 0.0084(13) -0.0185(9) 0.0282(14)
C32 0.0392(9) 0.0835(13) 0.0798(13) 0.0591(11) 0.0110(8) 0.0222(9)
N1 0.0242(5) 0.0228(5) 0.0222(5) 0.0001(4) -0.0012(4) 0.0125(4)
N2 0.0195(5) 0.0182(4) 0.0199(5) 0.0011(4) 0.0018(4) 0.0070(4)
N3 0.0250(5) 0.0234(5) 0.0200(5) -0.0011(4) 0.0026(4) 0.0041(4)
N4 0.0212(5) 0.0216(5) 0.0185(5) 0.0010(4) 0.0027(4) 0.0055(4)
O1 0.0307(5) 0.0275(4) 0.0217(4) 0.0002(3) -0.0029(3) 0.0145(4)
O2 0.0260(4) 0.0289(4) 0.0277(4) 0.0004(3) -0.0012(3) 0.0148(4)
O3 0.0348(5) 0.0331(5) 0.0202(4) -0.0019(4) 0.0065(4) 0.0008(4)
O4 0.0282(4) 0.0304(5) 0.0239(4) -0.0051(4) 0.0018(3) 0.0087(4)

loop_
_atom_type_symbol
_atom_type_description
_atom_type_scat_dispersion_real
_atom_type_scat_dispersion_imag
_atom_type_scat_source
C C 0.0033 0.0016 'International Tables Vol C Tables 4.2.6.8 and 6.1.1.4'
H H 0.0000 0.0000 'International Tables Vol C Tables 4.2.6.8 and 6.1.1.4'
N N 0.0061 0.0033 'International Tables Vol C Tables 4.2.6.8 and 6.1.1.4'
O O 0.0106 0.0060 'International Tables Vol C Tables 4.2.6.8 and 6.1.1.4'

loop_
_geom_angle_atom_site_label_1
_geom_angle_atom_site_label_2
_geom_angle_atom_site_label_3
_geom_angle
O1 C1 N1 119.10(10)
O1 C1 N2 123.64(10)
N1 C1 N2 117.25(9)
O2 C2 N2 121.49(10)
O2 C2 C3 121.94(10)
N2 C2 C3 116.55(9)
C8 C3 C4 119.56(11)
C8 C3 C2 119.66(10)
C4 C3 C2 120.77(10)
C5 C4 C3 119.58(11)
C5 C4 H4 120.2
C3 C4 H4 120.2
C4 C5 C6 120.23(11)
C4 C5 H5 119.9
C6 C5 H5 119.9
C7 C6 C5 120.99(12)
C7 C6 H6 119.5
C5 C6 H6 119.5
C6 C7 C8 118.64(11)
C6 C7 H7 120.7
C8 C7 H7 120.7
N1 C8 C3 117.97(10)
N1 C8 C7 121.02(10)
C3 C8 C7 121.00(11)
N2 C9 C12 112.70(9)
N2 C9 C13 106.15(9)
C12 C9 C13 104.45(10)
N2 C9 C10 112.94(9)
C12 C9 C10 111.75(10)
C13 C9 C10 108.22(9)
C9 C10 C11 123.86(10)
C9 C10 H10A 106.4
C11 C10 H10A 106.4
C9 C10 H10B 106.4
C11 C10 H10B 106.4
H10A C10 H10B 106.4
C14 C11 C15 109.26(11)
C14 C11 C16 108.09(12)
C15 C11 C16 107.34(12)
C14 C11 C10 114.43(11)
C15 C11 C10 112.00(10)
C16 C11 C10 105.35(10)
C9 C12 H12A 109.5
C9 C12 H12B 109.5
H12A C12 H12B 109.5
C9 C12 H12C 109.5
H12A C12 H12C 109.5
H12B C12 H12C 109.5
C9 C13 H13A 109.5
C9 C13 H13B 109.5
H13A C13 H13B 109.5
C9 C13 H13C 109.5
H13A C13 H13C 109.5
H13B C13 H13C 109.5
C11 C14 H14A 109.5
C11 C14 H14B 109.5
H14A C14 H14B 109.5
C11 C14 H14C 109.5
H14A C14 H14C 109.5
H14B C14 H14C 109.5
C11 C15 H15A 109.5
C11 C15 H15B 109.5
H15A C15 H15B 109.5
C11 C15 H15C 109.5
H15A C15 H15C 109.5
H15B C15 H15C 109.5
C11 C16 H16A 109.5
C11 C16 H16B 109.5
H16A C16 H16B 109.5
C11 C16 H16C 109.5
H16A C16 H16C 109.5
H16B C16 H16C 109.5
O3 C17 N3 119.96(10)
O3 C17 N4 122.66(11)
N3 C17 N4 117.37(10)
O4 C18 N4 121.95(11)
O4 C18 C19 121.58(11)
N4 C18 C19 116.44(10)
C24 C19 C20 119.74(12)
C24 C19 C18 119.64(11)
C20 C19 C18 120.62(11)
C21 C20 C19 119.89(13)
C21 C20 H20 120.1
C19 C20 H20 120.1
C20 C21 C22 119.90(13)
C20 C21 H21 120.0
C22 C21 H21 120.0
C23 C22 C21 120.98(13)
C23 C22 H22 119.5
C21 C22 H22 119.5
C22 C23 C24 119.01(12)
C22 C23 H23 120.5
C24 C23 H23 120.5
N3 C24 C19 117.68(11)
N3 C24 C23 121.88(11)
C19 C24 C23 120.42(11)
C29 C25 N4 107.14(10)
C29 C25 C28 109.17(12)
N4 C25 C28 111.68(10)
C29 C25 C26 108.85(11)
N4 C25 C26 112.10(10)
C28 C25 C26 107.84(10)
C27 C26 C25 124.13(11)
C27 C26 H26A 106.3
C25 C26 H26A 106.3
C27 C26 H26B 106.3
C25 C26 H26B 106.3
H26A C26 H26B 106.4
C32 C27 C30 109.42(16)
C32 C27 C31 108.43(16)
C30 C27 C31 106.37(15)
C32 C27 C26 113.51(11)
C30 C27 C26 114.19(13)
C31 C27 C26 104.42(15)
C25 C28 H28A 109.5
C25 C28 H28B 109.5
H28A C28 H28B 109.5
C25 C28 H28C 109.5
H28A C28 H28C 109.5
H28B C28 H28C 109.5
C25 C29 H29A 109.5
C25 C29 H29B 109.5
H29A C29 H29B 109.5
C25 C29 H29C 109.5
H29A C29 H29C 109.5
H29B C29 H29C 109.5
C27 C30 H30A 109.5
C27 C30 H30B 109.5
H30A C30 H30B 109.5
C27 C30 H30C 109.5
H30A C30 H30C 109.5
H30B C30 H30C 109.5
C27 C31 H31A 109.5
C27 C31 H31B 109.5
H31A C31 H31B 109.5
C27 C31 H31C 109.5
H31A C31 H31C 109.5
H31B C31 H31C 109.5
C27 C32 H32A 109.5
C27 C32 H32B 109.5
H32A C32 H32B 109.5
C27 C32 H32C 109.5
H32A C32 H32C 109.5
H32B C32 H32C 109.5
C1 N1 C8 125.39(10)
C1 N1 H1 115.8(10)
C8 N1 H1 118.7(10)
C1 N2 C2 120.51(9)
C1 N2 C9 122.01(9)
C2 N2 C9 117.45(8)
C17 N3 C24 124.92(10)
C17 N3 H3 113.9(10)
C24 N3 H3 120.9(11)
C17 N4 C18 119.03(10)
C17 N4 C25 120.02(9)
C18 N4 C25 119.29(9)

loop_
_geom_bond_atom_site_label_1
_geom_bond_atom_site_label_2
_geom_bond_distance
C1 O1 1.2288(14)
C1 N1 1.3593(14)
C1 N2 1.3980(14)
C2 O2 1.2163(14)
C2 N2 1.4216(14)
C2 C3 1.4688(15)
C3 C8 1.3859(15)
C3 C4 1.3977(16)
C4 C5 1.3784(18)
C4 H4 0.9500
C5 C6 1.3922(18)
C5 H5 0.9500
C6 C7 1.3756(17)
C6 H6 0.9500
C7 C8 1.3961(16)
C7 H7 0.9500
C8 N1 1.3777(15)
C9 N2 1.5364(14)
C9 C12 1.5391(16)
C9 C13 1.5430(16)
C9 C10 1.5436(16)
C10 C11 1.5438(17)
C10 H10A 0.9900
C10 H10B 0.9900
C11 C14 1.5263(18)
C11 C15 1.5289(19)
C11 C16 1.5373(18)
C12 H12A 0.9800
C12 H12B 0.9800
C12 H12C 0.9800
C13 H13A 0.9800
C13 H13B 0.9800
C13 H13C 0.9800
C14 H14A 0.9800
C14 H14B 0.9800
C14 H14C 0.9800
C15 H15A 0.9800
C15 H15B 0.9800
C15 H15C 0.9800
C16 H16A 0.9800
C16 H16B 0.9800
C16 H16C 0.9800
C17 O3 1.2278(14)
C17 N3 1.3575(15)
C17 N4 1.4025(14)
C18 O4 1.2186(14)
C18 N4 1.4085(15)
C18 C19 1.4666(17)
C19 C24 1.3882(17)
C19 C20 1.4001(17)
C20 C21 1.375(2)
C20 H20 0.9500
C21 C22 1.395(2)
C21 H21 0.9500
C22 C23 1.3781(19)
C22 H22 0.9500
C23 C24 1.3968(17)
C23 H23 0.9500
C24 N3 1.3787(15)
C25 C29 1.5278(18)
C25 N4 1.5312(15)
C25 C28 1.5346(18)
C25 C26 1.5498(17)
C26 C27 1.548(2)
C26 H26A 0.9900
C26 H26B 0.9900
C27 C32 1.515(2)
C27 C30 1.527(2)
C27 C31 1.542(3)
C28 H28A 0.9800
C28 H28B 0.9800
C28 H28C 0.9800
C29 H29A 0.9800
C29 H29B 0.9800
C29 H29C 0.9800
C30 H30A 0.9800
C30 H30B 0.9800
C30 H30C 0.9800
C31 H31A 0.9800
C31 H31B 0.9800
C31 H31C 0.9800
C32 H32A 0.9800
C32 H32B 0.9800
C32 H32C 0.9800
N1 H1 0.886(16)
N3 H3 0.895(17)

loop_
_geom_hbond_atom_site_label_D
_geom_hbond_atom_site_label_H
_geom_hbond_atom_site_label_A
_geom_hbond_distance_DH
_geom_hbond_distance_HA
_geom_hbond_distance_DA
_geom_hbond_angle_DHA
_geom_hbond_site_symmetry_A
N1 H1 O1 0.886(16) 1.941(16) 2.8226(13) 172.7(14) 2_756
N3 H3 O3 0.895(17) 1.924(18) 2.8175(13) 175.9(15) 2_666

loop_
_geom_torsion_atom_site_label_1
_geom_torsion_atom_site_label_2
_geom_torsion_atom_site_label_3
_geom_torsion_atom_site_label_4
_geom_torsion
O2 C2 C3 C8 -171.19(11)
N2 C2 C3 C8 10.40(16)
O2 C2 C3 C4 9.72(18)
N2 C2 C3 C4 -168.69(11)
C8 C3 C4 C5 -0.7(2)
C2 C3 C4 C5 178.34(12)
C3 C4 C5 C6 0.7(2)
C4 C5 C6 C7 -0.1(2)
C5 C6 C7 C8 -0.6(2)
C4 C3 C8 N1 -178.48(11)
C2 C3 C8 N1 2.42(17)
C4 C3 C8 C7 0.11(18)
C2 C3 C8 C7 -178.99(11)
C6 C7 C8 N1 179.10(12)
C6 C7 C8 C3 0.55(19)
N2 C9 C10 C11 54.58(15)
C12 C9 C10 C11 -73.74(14)
C13 C9 C10 C11 171.79(11)
C9 C10 C11 C14 57.97(16)
C9 C10 C11 C15 -67.08(15)
C9 C10 C11 C16 176.54(12)
O4 C18 C19 C24 166.96(11)
N4 C18 C19 C24 -14.94(15)
O4 C18 C19 C20 -12.51(17)
N4 C18 C19 C20 165.59(11)
C24 C19 C20 C21 0.27(19)
C18 C19 C20 C21 179.74(12)
C19 C20 C21 C22 -1.9(2)
C20 C21 C22 C23 1.4(2)
C21 C22 C23 C24 0.7(2)
C20 C19 C24 N3 -179.90(11)
C18 C19 C24 N3 0.63(16)
C20 C19 C24 C23 1.84(17)
C18 C19 C24 C23 -177.63(10)
C22 C23 C24 N3 179.49(11)
C22 C23 C24 C19 -2.32(18)
C29 C25 C26 C27 -177.03(12)
N4 C25 C26 C27 64.62(15)
C28 C25 C26 C27 -58.72(16)
C25 C26 C27 C32 -54.76(19)
C25 C26 C27 C30 71.60(19)
C25 C26 C27 C31 -172.65(14)
O1 C1 N1 C8 178.74(11)
N2 C1 N1 C8 -0.82(17)
C3 C8 N1 C1 -7.71(18)
C7 C8 N1 C1 173.70(12)
O1 C1 N2 C2 -164.79(11)
N1 C1 N2 C2 14.75(15)
O1 C1 N2 C9 13.26(17)
N1 C1 N2 C9 -167.21(10)
O2 C2 N2 C1 162.36(11)
C3 C2 N2 C1 -19.22(15)
O2 C2 N2 C9 -15.77(16)
C3 C2 N2 C9 162.65(10)
C12 C9 N2 C1 17.07(14)
C13 C9 N2 C1 130.82(11)
C10 C9 N2 C1 -110.76(11)
C12 C9 N2 C2 -164.83(10)
C13 C9 N2 C2 -51.08(12)
C10 C9 N2 C2 67.34(12)
O3 C17 N3 C24 -172.14(11)
N4 C17 N3 C24 8.28(16)
C19 C24 N3 C17 2.92(17)
C23 C24 N3 C17 -178.85(11)
O3 C17 N4 C18 157.18(11)
N3 C17 N4 C18 -23.26(15)
O3 C17 N4 C25 -8.07(17)
N3 C17 N4 C25 171.50(10)
O4 C18 N4 C17 -155.59(11)
C19 C18 N4 C17 26.32(14)
O4 C18 N4 C25 9.77(16)
C19 C18 N4 C25 -168.32(9)
C29 C25 N4 C17 89.72(13)
C28 C25 N4 C17 -29.78(14)
C26 C25 N4 C17 -150.92(10)
C29 C25 N4 C18 -75.49(13)
C28 C25 N4 C18 165.01(10)
C26 C25 N4 C18 43.87(13)
